data_1556746
loop_
_publ_author_name
'Lumpi, Daniel'
'Kautny, Paul'
'St\"oger, Berthold'
'Fr\"ohlich, Johannes'

_publ_section_title
;
 Crystal chemistry of layered structures formed by linear rigid
 silyl-capped molecules.
;
_journal_issue 'Pt 5'
_journal_name_full IUCrJ
_journal_page_first 584
_journal_page_last 600
_journal_paper_doi 10.1107/S2052252515011665
_journal_volume 2
_journal_year 2015
_chemical_formula_sum 'C20 H28 S3 Si2'
_chemical_formula_weight 420.8
_space_group_IT_number 15
_space_group_name_Hall '-I 2yc'
_space_group_name_H-M_alt 'I 1 2/c 1'
_symmetry_cell_setting monoclinic
_symmetry_space_group_name_Hall '-I 2yc'
_symmetry_space_group_name_H-M 'I 1 2/c 1'
_cell_angle_alpha 90
_cell_angle_beta 96.889(5)
_cell_angle_gamma 90
_cell_formula_units_Z 4
_cell_length_a 34.443(3)
_cell_length_b 6.7415(4)
_cell_length_c 10.1978(8)
_cell_measurement_reflns_used 5646
_cell_measurement_temperature 100
_cell_measurement_theta_max 30.1
_cell_measurement_theta_min 2.4
_cell_volume 2350.8(3)
_diffrn_ambient_temperature 100
_diffrn_measured_fraction_theta_full 0.871
_diffrn_measured_fraction_theta_max 0.871
_diffrn_measurement_device 'four-circle diffractometer'
_diffrn_measurement_device_type 'Bruker KAPPA APEX II CCD'
_diffrn_measurement_method '\w- and \f-scans'
_diffrn_radiation_monochromator graphite
_diffrn_radiation_probe x-ray
_diffrn_radiation_source 'X-ray tube'
_diffrn_radiation_type 'Mo K\a'
_diffrn_radiation_wavelength 0.71069
_diffrn_reflns_av_R_equivalents 0.0643
_diffrn_reflns_av_sigmaI/netI 0.0622
_diffrn_reflns_limit_h_max 48
_diffrn_reflns_limit_h_min -45
_diffrn_reflns_limit_k_max 0
_diffrn_reflns_limit_k_min -9
_diffrn_reflns_limit_l_max 0
_diffrn_reflns_limit_l_min -14
_diffrn_reflns_number 29932
_diffrn_reflns_theta_full 30.16
_diffrn_reflns_theta_max 30.16
_diffrn_reflns_theta_min 1.19
_exptl_absorpt_coefficient_mu 0.419
_exptl_absorpt_correction_T_max 1.00
_exptl_absorpt_correction_T_min 0.97
_exptl_absorpt_correction_type multi-scan
_exptl_absorpt_process_details SADABS
_exptl_crystal_colour 'clear yellow'
_exptl_crystal_density_diffrn 1.1886
_exptl_crystal_description fragment
_exptl_crystal_F_000 896
_exptl_crystal_size_max 0.09
_exptl_crystal_size_mid 0.07
_exptl_crystal_size_min 0.01
_refine_diff_density_max 1.53
_refine_diff_density_min -1.41
_refine_ls_extinction_method none
_refine_ls_goodness_of_fit_gt 2.84
_refine_ls_goodness_of_fit_ref 2.56
_refine_ls_hydrogen_treatment constr
_refine_ls_number_constraints 56
_refine_ls_number_parameters 115
_refine_ls_number_reflns 3045
_refine_ls_number_restraints 0
_refine_ls_R_factor_all 0.1095
_refine_ls_R_factor_gt 0.0780
_refine_ls_shift/su_max 0.0265
_refine_ls_shift/su_mean 0.0048
_refine_ls_structure_factor_coef F
_refine_ls_weighting_details w=1/(\s^2^(F)+0.0001F^2^)
_refine_ls_weighting_scheme sigma
_refine_ls_wR_factor_gt 0.0608
_refine_ls_wR_factor_ref 0.0625
_reflns_number_gt 2366
_reflns_number_total 3045
_reflns_threshold_expression I>3\s(I)
_cod_data_source_file yc5004.cif
_cod_data_source_block TSEM
_cod_depositor_comments
;
The following automatic conversions were performed:

data item '_diffrn_radiation_probe' value 'X-ray' was changed to
'x-ray' in accordance with the
/home/saulius/struct/COD-crude-data/automatic-downloads/DataCite-retrospective/IUCr/depositions/lib/dictionaries/cif_core.dic
dictionary named 'cif_core.dic' version 2.4.2 last updated on
2011-04-26.

Automatic conversion script
Id: cif_fix_values 7556 2019-12-06 15:28:31Z antanas 
;
_cod_original_sg_symbol_Hall -I
_cod_original_sg_symbol_H-M I2/c
_cod_database_code 1556746
_publcif_datablock.id {070f41a4-7152-41b9-a7d0-dc2949d10aee}

_publcif_info_exptl_table_max_cols 4
_publcif_info_exptl_table_use_headnotes n

loop_
_symmetry_equiv_pos_site_id
_symmetry_equiv_pos_as_xyz
1 x,y,z
2 -x,y,-z+1/2
3 -x,-y,-z
4 x,-y,z+1/2
5 x+1/2,y+1/2,z+1/2
6 -x+1/2,y+1/2,-z
7 -x+1/2,-y+1/2,-z+1/2
8 x+1/2,-y+1/2,z

loop_
_atom_site_label
_atom_site_type_symbol
_atom_site_fract_x
_atom_site_fract_y
_atom_site_fract_z
_atom_site_adp_type
_atom_site_U_iso_or_equiv
_atom_site_symmetry_multiplicity
_atom_site_occupancy
_atom_site_calc_flag
Si1 Si -0.17864(4) -0.36480(15) 0.68787(12) Uani 0.0154(3) 8 1 d
S1 S 0 -0.22083(19) 0.25 Uani 0.0152(4) 4 1 d
S2 S -0.08137(3) -0.10021(14) 0.35864(10) Uani 0.0170(3) 8 1 d
C1 C -0.02870(12) -0.3979(6) 0.3133(4) Uani 0.0123(12) 8 1 d
C2 C -0.01647(11) -0.5848(6) 0.2847(4) Uani 0.0151(12) 8 1 d
C3 C -0.06067(12) -0.3398(5) 0.3859(4) Uani 0.0122(11) 8 1 d
C4 C -0.07320(11) -0.4556(6) 0.4803(4) Uani 0.0154(13) 8 1 d
C5 C -0.10600(12) -0.4149(5) 0.5489(4) Uani 0.0155(12) 8 1 d
C6 C -0.13393(12) -0.3922(6) 0.6078(4) Uani 0.0149(12) 8 1 d
C7 C -0.19606(13) -0.6184(6) 0.7226(5) Uani 0.0300(16) 8 1 d
C8 C -0.16822(12) -0.2209(6) 0.8438(4) Uani 0.0208(13) 8 1 d
C9 C -0.21539(14) -0.2299(8) 0.5731(5) Uani 0.0333(17) 8 1 d
C10 C -0.09552(13) -0.0950(6) 0.1823(4) Uani 0.0235(14) 8 1 d
H2 H -0.029085 -0.703636 0.309605 Uiso 0.0181 8 1 d
H4 H -0.058824 -0.575155 0.503069 Uiso 0.0185 8 1 d
H71 H -0.220878 -0.60969 0.756175 Uiso 0.0361 8 1 d
H72 H -0.198861 -0.694786 0.64255 Uiso 0.0361 8 1 d
H73 H -0.177451 -0.681535 0.786874 Uiso 0.0361 8 1 d
H81 H -0.191167 -0.217735 0.888635 Uiso 0.0249 8 1 d
H82 H -0.147198 -0.282719 0.899423 Uiso 0.0249 8 1 d
H83 H -0.160904 -0.087883 0.823657 Uiso 0.0249 8 1 d
H91 H -0.237127 -0.193175 0.618695 Uiso 0.0399 8 1 d
H92 H -0.203698 -0.112647 0.541497 Uiso 0.0399 8 1 d
H93 H -0.224351 -0.314004 0.499707 Uiso 0.0399 8 1 d
H101 H -0.108871 0.027068 0.158395 Uiso 0.0282 8 1 d
H102 H -0.072614 -0.104701 0.137528 Uiso 0.0282 8 1 d
H103 H -0.112592 -0.204705 0.15728 Uiso 0.0282 8 1 d

loop_
_atom_site_aniso_label
_atom_site_aniso_type_symbol
_atom_site_aniso_U_11
_atom_site_aniso_U_22
_atom_site_aniso_U_33
_atom_site_aniso_U_12
_atom_site_aniso_U_13
_atom_site_aniso_U_23
Si1 Si 0.0132(6) 0.0181(5) 0.0160(6) -0.0025(5) 0.0065(6) -0.0005(5)
S1 S 0.0179(8) 0.0113(6) 0.0184(7) 0 0.0101(8) 0
S2 S 0.0253(6) 0.0114(5) 0.0160(5) 0.0038(5) 0.0095(5) 0.0006(4)
C1 C 0.013(2) 0.016(2) 0.0083(18) 0.0002(18) 0.0018(17) 0.0011(17)
C2 C 0.013(2) 0.015(2) 0.017(2) -0.0028(16) 0.0019(16) 0.0011(16)
C3 C 0.015(2) 0.0075(17) 0.014(2) -0.0009(16) 0.0017(17) -0.0026(15)
C4 C 0.013(2) 0.016(2) 0.019(2) 0.0015(16) 0.0065(18) 0.0000(18)
C5 C 0.020(2) 0.0131(19) 0.014(2) -0.0021(18) 0.0060(19) 0.0020(16)
C6 C 0.020(2) 0.0089(19) 0.016(2) -0.0018(17) 0.0042(18) -0.0007(16)
C7 C 0.033(3) 0.025(2) 0.035(3) -0.015(2) 0.017(2) -0.007(2)
C8 C 0.019(2) 0.024(2) 0.020(2) -0.0024(19) 0.0071(19) -0.0006(18)
C9 C 0.022(3) 0.053(3) 0.026(3) 0.009(2) 0.007(2) 0.000(2)
C10 C 0.027(3) 0.025(2) 0.019(2) 0.009(2) 0.0055(18) 0.0035(18)

loop_
_atom_type_symbol
_atom_type_scat_dispersion_real
_atom_type_scat_dispersion_imag
_atom_type_scat_source
C 0.0033 0.0016 'International Tables Vol C tables 4.2.6.8 and 6.1.1.1'
H 0.0000 0.0000 'International Tables Vol C tables 4.2.6.8 and 6.1.1.1'
S 0.1246 0.1234 'International Tables Vol C tables 4.2.6.8 and 6.1.1.1'
Si 0.0817 0.0704 'International Tables Vol C tables 4.2.6.8 and 6.1.1.1'

loop_
_geom_angle_atom_site_label_1
_geom_angle_atom_site_label_2
_geom_angle_atom_site_label_3
_geom_angle_site_symmetry_1
_geom_angle_site_symmetry_3
_geom_angle
C6 Si1 C7 . . 107.41(19)
C6 Si1 C8 . . 110.26(19)
C6 Si1 C9 . . 108.3(2)
C7 Si1 C8 . . 110.5(2)
C7 Si1 C9 . . 111.1(2)
C8 Si1 C9 . . 109.3(2)
C1 S1 C1 . 2_555 92.4(2)
S1 C1 C2 . . 110.6(3)
S1 C1 C3 . . 120.6(3)
C2 C1 C3 . . 128.8(4)
C1 C2 C2 . 2_555 113.2(4)
C1 C2 H2 . . 123.41
C2 C2 H2 2_555 . 123.41
S2 C3 C1 . . 118.7(3)
S2 C3 C4 . . 118.8(3)
C1 C3 C4 . . 122.3(3)
C3 C4 C5 . . 125.4(4)
C3 C4 H4 . . 117.3
C5 C4 H4 . . 117.3
C4 C5 C6 . . 176.2(4)
Si1 C6 C5 . . 176.1(4)
Si1 C7 H71 . . 109.47
Si1 C7 H72 . . 109.47
Si1 C7 H73 . . 109.47
H71 C7 H72 . . 109.47
H71 C7 H73 . . 109.47
H72 C7 H73 . . 109.47
Si1 C8 H81 . . 109.47
Si1 C8 H82 . . 109.47
Si1 C8 H83 . . 109.47
H81 C8 H82 . . 109.47
H81 C8 H83 . . 109.47
H82 C8 H83 . . 109.47
Si1 C9 H91 . . 109.47
Si1 C9 H92 . . 109.47
Si1 C9 H93 . . 109.47
H91 C9 H92 . . 109.47
H91 C9 H93 . . 109.47
H92 C9 H93 . . 109.47
H101 C10 H102 . . 109.47
H101 C10 H103 . . 109.47
H102 C10 H103 . . 109.47

loop_
_geom_bond_atom_site_label_1
_geom_bond_atom_site_label_2
_geom_bond_site_symmetry_2
_geom_bond_distance
Si1 C6 . 1.837(5)
Si1 C7 . 1.860(4)
Si1 C8 . 1.860(4)
Si1 C9 . 1.856(5)
S1 C1 . 1.724(4)
S1 C1 2_555 1.724(4)
S2 C3 . 1.774(4)
C1 C2 . 1.371(6)
C1 C3 . 1.452(6)
C2 C2 2_555 1.408(6)
C2 H2 . 0.96
C3 C4 . 1.349(6)
C4 C5 . 1.425(6)
C4 H4 . 0.96
C5 C6 . 1.204(6)
C7 H71 . 0.96
C7 H72 . 0.96
C7 H73 . 0.96
C8 H81 . 0.96
C8 H82 . 0.96
C8 H83 . 0.96
C9 H91 . 0.96
C9 H92 . 0.96
C9 H93 . 0.96
C10 H101 . 0.96
C10 H102 . 0.96
C10 H103 . 0.96

loop_
_jana_cell_twin_matrix_id
_jana_cell_twin_volume_fraction
_jana_cell_twin_matrix_1_1
_jana_cell_twin_matrix_1_2
_jana_cell_twin_matrix_1_3
_jana_cell_twin_matrix_2_1
_jana_cell_twin_matrix_2_2
_jana_cell_twin_matrix_2_3
_jana_cell_twin_matrix_3_1
_jana_cell_twin_matrix_3_2
_jana_cell_twin_matrix_3_3
1 0.5039(17) 1 0 0 0 1 0 0 0 1
2 0.4961(17) 1 0 0 0 1 0 0 0 1

loop_
_publcif_info_datablock.id
_publcif_info_datablock.publ_exptl
_publcif_info_datablock.publ_geom
_publcif_info_datablock.structure
{8155da1e-8a83-443a-bcc9-ed40a73704dc} y y y
{4740eb5d-65a9-4075-bc68-4cd2da624df7} y y y
{fb1d8f59-01f8-4c16-90b1-7499f77f1e79} y y y
{3421d942-ae4a-47e8-bc97-5d77493da92e} y y y
{b87663d1-9ceb-45f2-9a7e-76ba56bdd648} y y y
{d6b6d973-fc2a-4196-8550-5f6f0e7a4ba6} y y y
{a2613522-21c0-4ad1-b1f4-e52d4ca08d07} y y y
{d2cdb962-33e0-412d-984c-7ec7759e844c} y y y
{b8d27531-a09f-47d8-88d1-ccb022778054} y y y
{41f0a419-e27e-48b5-8992-071e663b2bfa} y y y
{070f41a4-7152-41b9-a7d0-dc2949d10aee} y y y

loop_
_publcif_info_exptl_table_extra_item
sin_theta_over_lambda_max
